data_4024963
loop_
_publ_author_name
'Margareta Horvat'
'Helmut G\"orner'
'Klaus-Dieter Warzecha'
'J\"org Neud\"orfl'
'Axel G. Griesbeck'
'Kata Mlinari\'c-Majerski'
'Nikola Basari\'c'

_publ_section_title
;
Photoinitiated Domino Reactions: N-(Adamantyl)phthalimides
and N-(Adamantylalkyl)phthalimides
;
_journal_name_full 'Journal of Organic Chemistry'
_journal_page_first 8219
_journal_page_last 8231
_journal_paper_doi 10.1021/jo901753z
_journal_volume 74
_journal_year 2009
_chemical_formula_moiety 'C20 H23 N O2, H2 O'
_chemical_formula_sum 'C20 H25 N O3'
_chemical_formula_weight 327.41
_chemical_name_systematic
; 
 ? 
;
_space_group_IT_number 2
_symmetry_cell_setting triclinic
_symmetry_space_group_name_Hall '-P 1'
_symmetry_space_group_name_H-M 'P -1'
_atom_sites_solution_hydrogens geom
_atom_sites_solution_primary direct
_atom_sites_solution_secondary difmap
_audit_creation_method SHELXL-97
_cell_angle_alpha 76.319(3)
_cell_angle_beta 83.423(2)
_cell_angle_gamma 88.469(2)
_cell_formula_units_Z 2
_cell_length_a 7.0765(4)
_cell_length_b 8.2352(3)
_cell_length_c 14.3819(7)
_cell_measurement_reflns_used 5221
_cell_measurement_temperature 100(2)
_cell_measurement_theta_max 27.00
_cell_measurement_theta_min 1.47
_cell_volume 808.99(7)
_computing_cell_refinement 'Nonius DENZO (Otwinowski, Minor 1997)'
_computing_data_collection 'Nonius COLLECT'
_computing_data_reduction 'Nonius DENZO (Otwinowski, Minor 1997)'
_computing_molecular_graphics 'SCHAKAL99 (E. Keller 1999)'
_computing_publication_material 'PLATON (A. L. Spek 1980-2004)'
_computing_structure_refinement 'SHELXL-97 (Sheldrick, 1997)'
_computing_structure_solution 'SHELXS-97 (Sheldrick, 1997)'
_diffrn_ambient_temperature 100(2)
_diffrn_measured_fraction_theta_full 0.997
_diffrn_measured_fraction_theta_max 0.997
_diffrn_measurement_device_type 'Nonius KappaCCD'
_diffrn_measurement_method Phi/Omega-Scans
_diffrn_radiation_monochromator graphite
_diffrn_radiation_source 'fine-focus sealed tube'
_diffrn_radiation_type MoK\a
_diffrn_radiation_wavelength 0.71073
_diffrn_reflns_av_R_equivalents 0.0254
_diffrn_reflns_av_sigmaI/netI 0.0538
_diffrn_reflns_limit_h_max 8
_diffrn_reflns_limit_h_min -9
_diffrn_reflns_limit_k_max 10
_diffrn_reflns_limit_k_min -10
_diffrn_reflns_limit_l_max 18
_diffrn_reflns_limit_l_min -16
_diffrn_reflns_number 5221
_diffrn_reflns_theta_full 27.00
_diffrn_reflns_theta_max 27.00
_diffrn_reflns_theta_min 1.47
_exptl_absorpt_coefficient_mu 0.090
_exptl_absorpt_correction_type none
_exptl_crystal_colour colourless
_exptl_crystal_density_diffrn 1.344
_exptl_crystal_density_method 'not measured'
_exptl_crystal_description prism
_exptl_crystal_F_000 352
_exptl_crystal_size_max .1
_exptl_crystal_size_mid .1
_exptl_crystal_size_min .04
_refine_diff_density_max 0.244
_refine_diff_density_min -0.285
_refine_diff_density_rms 0.051
_refine_ls_extinction_method none
_refine_ls_goodness_of_fit_ref 1.063
_refine_ls_hydrogen_treatment mixed
_refine_ls_matrix_type full
_refine_ls_number_parameters 321
_refine_ls_number_reflns 3518
_refine_ls_number_restraints 0
_refine_ls_restrained_S_all 1.063
_refine_ls_R_factor_all 0.0639
_refine_ls_R_factor_gt 0.0410
_refine_ls_shift/su_max 0.001
_refine_ls_shift/su_mean 0.000
_refine_ls_structure_factor_coef Fsqd
_refine_ls_weighting_details 'calc w=1/[\s^2^(Fo^2^)+(0.0543P)^2^+0.0000P] where P=(Fo^2^+2Fc^2^)/3'
_refine_ls_weighting_scheme calc
_refine_ls_wR_factor_gt 0.0975
_refine_ls_wR_factor_ref 0.1071
_reflns_number_gt 2574
_reflns_number_total 3518
_reflns_threshold_expression >2sigma(I)
_cod_data_source_file jo901753z_si_005.cif
_cod_data_source_block z2
_cod_original_sg_symbol_H-M P-1
_cod_database_code 4024963

loop_
_symmetry_equiv_pos_as_xyz
'x, y, z'
'-x, -y, -z'

loop_
_atom_site_label
_atom_site_type_symbol
_atom_site_fract_x
_atom_site_fract_y
_atom_site_fract_z
_atom_site_U_iso_or_equiv
_atom_site_adp_type
_atom_site_occupancy
_atom_site_symmetry_multiplicity
_atom_site_calc_flag
_atom_site_refinement_flags
_atom_site_disorder_assembly
_atom_site_disorder_group
O1 O 0.81062(15) 0.72906(11) -0.05639(7) 0.0209(3) Uani 1 1 d . . .
O2 O 0.36112(14) 0.65130(13) 0.11962(7) 0.0180(2) Uani 1 1 d . . .
N1 N 0.75443(17) 0.47131(14) 0.03797(9) 0.0173(3) Uani 1 1 d . . .
C1 C 0.7819(2) 0.63456(17) 0.02559(10) 0.0169(3) Uani 1 1 d . . .
C2 C 0.7229(2) 0.35694(18) 0.13264(10) 0.0175(3) Uani 1 1 d . . .
C3 C 0.5272(2) 0.38197(17) 0.18185(10) 0.0159(3) Uani 1 1 d . . .
C4 C 0.4714(2) 0.56355(16) 0.19305(10) 0.0161(3) Uani 1 1 d . . .
C5 C 0.6414(2) 0.67337(16) 0.19285(10) 0.0160(3) Uani 1 1 d . . .
C6 C 0.7833(2) 0.70568(16) 0.11298(10) 0.0166(3) Uani 1 1 d . . .
C7 C 0.9263(2) 0.82125(17) 0.10717(11) 0.0202(3) Uani 1 1 d . . .
C8 C 0.9353(2) 0.90447(19) 0.17991(11) 0.0225(3) Uani 1 1 d . . .
C9 C 0.7964(2) 0.87607(18) 0.25768(11) 0.0220(3) Uani 1 1 d . . .
C10 C 0.6498(2) 0.76395(17) 0.26297(10) 0.0192(3) Uani 1 1 d . . .
C11 C 0.3531(2) 0.47335(16) 0.29229(9) 0.0162(3) Uani 1 1 d . . .
C12 C 0.4900(2) 0.32466(17) 0.29233(10) 0.0168(3) Uani 1 1 d . . .
C13 C 0.4060(2) 0.16341(17) 0.35774(10) 0.0194(3) Uani 1 1 d . . .
C14 C 0.3860(2) 0.19715(19) 0.45976(10) 0.0214(3) Uani 1 1 d . . .
C15 C 0.2528(2) 0.34725(18) 0.46467(10) 0.0209(3) Uani 1 1 d . . .
C16 C 0.3310(2) 0.51006(18) 0.39291(10) 0.0195(3) Uani 1 1 d . . .
C17 C 0.0571(2) 0.30360(19) 0.44300(11) 0.0225(3) Uani 1 1 d . . .
C18 C 0.0741(2) 0.27430(18) 0.34132(10) 0.0205(3) Uani 1 1 d . . .
C19 C 0.1535(2) 0.43222(17) 0.27001(10) 0.0180(3) Uani 1 1 d . . .
C20 C 0.2094(2) 0.12778(18) 0.33243(11) 0.0215(3) Uani 1 1 d . . .
O3 O 0.39964(18) 0.99065(14) 0.09272(10) 0.0357(3) Uani 1 1 d . . .
H1 H 0.739(2) 0.239(2) 0.1261(11) 0.023(4) Uiso 1 1 d . . .
H2 H 0.243(2) 0.3638(18) 0.5288(11) 0.018(4) Uiso 1 1 d . . .
H3 H -0.050(2) 0.2494(17) 0.3233(10) 0.018(4) Uiso 1 1 d . . .
H4 H 0.489(2) 0.0687(17) 0.3555(10) 0.016(4) Uiso 1 1 d . . .
H5 H 0.217(2) 0.1117(18) 0.2654(11) 0.024(4) Uiso 1 1 d . . .
H6 H 0.066(2) 0.5305(19) 0.2749(10) 0.022(4) Uiso 1 1 d . . .
H7 H 1.019(2) 0.8403(17) 0.0506(10) 0.020(4) Uiso 1 1 d . . .
H8 H 0.242(2) 0.607(2) 0.3983(11) 0.029(4) Uiso 1 1 d . . .
H9 H 0.159(2) 0.4190(16) 0.2032(10) 0.015(4) Uiso 1 1 d . . .
H10 H 0.454(2) 0.5361(17) 0.4109(10) 0.017(4) Uiso 1 1 d . . .
H11 H 0.434(2) 0.3417(18) 0.1505(10) 0.017(4) Uiso 1 1 d . . .
H12 H 0.543(2) 0.7522(18) 0.3173(11) 0.022(4) Uiso 1 1 d . . .
H13 H 0.611(2) 0.3543(17) 0.3181(10) 0.018(4) Uiso 1 1 d . . .
H14 H 0.735(2) 0.437(2) -0.0145(12) 0.029(5) Uiso 1 1 d . . .
H15 H -0.037(2) 0.3996(19) 0.4449(11) 0.026(4) Uiso 1 1 d . . .
H16 H 0.515(2) 0.2164(19) 0.4771(11) 0.027(4) Uiso 1 1 d . . .
H17 H 0.824(2) 0.3744(17) 0.1712(10) 0.015(4) Uiso 1 1 d . . .
H18 H 0.362(3) 0.762(2) 0.1145(12) 0.041(5) Uiso 1 1 d . . .
H19 H 0.798(2) 0.9373(18) 0.3071(11) 0.022(4) Uiso 1 1 d . . .
H20 H 0.333(2) 0.094(2) 0.5105(11) 0.025(4) Uiso 1 1 d . . .
H21 H 0.158(2) 0.019(2) 0.3757(11) 0.025(4) Uiso 1 1 d . . .
H22 H 0.006(2) 0.2001(19) 0.4910(11) 0.026(4) Uiso 1 1 d . . .
H23 H 1.038(2) 0.979(2) 0.1739(11) 0.028(4) Uiso 1 1 d . . .
H24 H 0.319(3) 1.082(3) 0.0773(16) 0.070(7) Uiso 1 1 d . . .
H25A H 0.449(6) 0.989(7) 0.014(4) 0.063(13) Uiso 0.50 1 d P . .
H25B H 0.489(9) 1.023(7) 0.150(4) 0.12(2) Uiso 0.50 1 d P . .

loop_
_atom_site_aniso_label
_atom_site_aniso_U_11
_atom_site_aniso_U_22
_atom_site_aniso_U_33
_atom_site_aniso_U_23
_atom_site_aniso_U_13
_atom_site_aniso_U_12
O1 0.0243(6) 0.0203(5) 0.0170(5) -0.0023(4) -0.0012(4) -0.0004(4)
O2 0.0192(6) 0.0168(5) 0.0175(5) -0.0018(4) -0.0054(4) 0.0014(4)
N1 0.0179(7) 0.0189(6) 0.0150(6) -0.0042(5) -0.0004(5) -0.0004(5)
C1 0.0126(7) 0.0193(7) 0.0178(8) -0.0027(6) -0.0010(6) 0.0006(6)
C2 0.0186(8) 0.0167(7) 0.0166(7) -0.0031(6) -0.0018(6) 0.0013(6)
C3 0.0161(8) 0.0154(7) 0.0164(7) -0.0034(6) -0.0032(6) -0.0007(6)
C4 0.0161(8) 0.0170(7) 0.0149(7) -0.0027(6) -0.0027(6) 0.0018(6)
C5 0.0170(8) 0.0143(7) 0.0163(7) -0.0017(5) -0.0041(6) 0.0021(6)
C6 0.0161(8) 0.0157(7) 0.0174(7) -0.0019(6) -0.0041(6) 0.0031(6)
C7 0.0171(8) 0.0204(7) 0.0213(8) -0.0019(6) -0.0009(6) -0.0006(6)
C8 0.0201(9) 0.0210(8) 0.0272(9) -0.0068(6) -0.0033(7) -0.0039(6)
C9 0.0252(9) 0.0205(8) 0.0225(8) -0.0091(6) -0.0038(6) -0.0008(6)
C10 0.0206(8) 0.0188(7) 0.0178(8) -0.0040(6) -0.0007(6) 0.0007(6)
C11 0.0153(8) 0.0172(7) 0.0161(7) -0.0041(6) -0.0011(6) 0.0001(6)
C12 0.0161(8) 0.0172(7) 0.0167(7) -0.0031(6) -0.0023(6) 0.0007(6)
C13 0.0207(8) 0.0167(7) 0.0186(8) -0.0012(6) -0.0006(6) 0.0033(6)
C14 0.0226(9) 0.0229(8) 0.0169(8) -0.0008(6) -0.0029(6) 0.0017(7)
C15 0.0251(9) 0.0237(8) 0.0130(8) -0.0030(6) -0.0007(6) 0.0013(6)
C16 0.0213(8) 0.0195(8) 0.0180(8) -0.0055(6) -0.0013(6) 0.0007(6)
C17 0.0206(8) 0.0231(8) 0.0205(8) -0.0015(6) 0.0035(6) -0.0008(7)
C18 0.0158(8) 0.0251(8) 0.0194(8) -0.0025(6) -0.0018(6) -0.0027(6)
C19 0.0171(8) 0.0198(7) 0.0167(8) -0.0037(6) -0.0013(6) 0.0010(6)
C20 0.0269(9) 0.0183(8) 0.0179(8) -0.0030(6) 0.0008(6) -0.0034(6)
O3 0.0319(8) 0.0220(6) 0.0479(8) -0.0002(5) -0.0001(6) 0.0044(5)

loop_
_atom_type_symbol
_atom_type_description
_atom_type_scat_dispersion_real
_atom_type_scat_dispersion_imag
_atom_type_scat_source
C C 0.0033 0.0016 'International Tables Vol C Tables 4.2.6.8 and 6.1.1.4'
H H 0.0000 0.0000 'International Tables Vol C Tables 4.2.6.8 and 6.1.1.4'
N N 0.0061 0.0033 'International Tables Vol C Tables 4.2.6.8 and 6.1.1.4'
O O 0.0106 0.0060 'International Tables Vol C Tables 4.2.6.8 and 6.1.1.4'

loop_
_geom_angle_atom_site_label_1
_geom_angle_atom_site_label_2
_geom_angle_atom_site_label_3
_geom_angle
_geom_angle_site_symmetry_1
_geom_angle_site_symmetry_3
_geom_angle_publ_flag
C4 O2 H18 111.9(12) . . ?
C1 N1 C2 123.05(12) . . ?
C1 N1 H14 115.9(10) . . ?
C2 N1 H14 120.2(10) . . ?
O1 C1 N1 121.58(13) . . ?
O1 C1 C6 119.43(12) . . ?
N1 C1 C6 118.97(12) . . ?
N1 C2 C3 110.90(11) . . ?
N1 C2 H1 109.8(9) . . ?
C3 C2 H1 110.6(9) . . ?
N1 C2 H17 108.7(8) . . ?
C3 C2 H17 111.6(8) . . ?
H1 C2 H17 105.1(12) . . ?
C2 C3 C12 119.09(12) . . ?
C2 C3 C4 117.79(12) . . ?
C12 C3 C4 87.26(10) . . ?
C2 C3 H11 109.4(9) . . ?
C12 C3 H11 112.3(9) . . ?
C4 C3 H11 109.2(9) . . ?
O2 C4 C5 107.35(11) . . ?
O2 C4 C3 112.63(11) . . ?
C5 C4 C3 113.84(12) . . ?
O2 C4 C11 115.65(11) . . ?
C5 C4 C11 120.24(11) . . ?
C3 C4 C11 85.92(9) . . ?
C10 C5 C6 117.46(13) . . ?
C10 C5 C4 121.85(12) . . ?
C6 C5 C4 120.05(12) . . ?
C7 C6 C5 120.26(12) . . ?
C7 C6 C1 115.29(12) . . ?
C5 C6 C1 124.18(13) . . ?
C8 C7 C6 120.97(14) . . ?
C8 C7 H7 121.8(9) . . ?
C6 C7 H7 117.3(9) . . ?
C9 C8 C7 119.44(15) . . ?
C9 C8 H23 122.6(9) . . ?
C7 C8 H23 118.0(10) . . ?
C8 C9 C10 120.04(14) . . ?
C8 C9 H19 120.1(9) . . ?
C10 C9 H19 119.8(9) . . ?
C9 C10 C5 121.74(14) . . ?
C9 C10 H12 118.9(8) . . ?
C5 C10 H12 119.3(9) . . ?
C16 C11 C12 108.88(11) . . ?
C16 C11 C19 107.69(11) . . ?
C12 C11 C19 111.13(11) . . ?
C16 C11 C4 132.31(12) . . ?
C12 C11 C4 86.55(9) . . ?
C19 C11 C4 107.79(11) . . ?
C13 C12 C3 131.44(12) . . ?
C13 C12 C11 111.67(11) . . ?
C3 C12 C11 89.13(10) . . ?
C13 C12 H13 109.1(8) . . ?
C3 C12 H13 105.8(8) . . ?
C11 C12 H13 106.2(8) . . ?
C12 C13 C20 111.41(12) . . ?
C12 C13 C14 104.28(12) . . ?
C20 C13 C14 109.27(12) . . ?
C12 C13 H4 111.9(8) . . ?
C20 C13 H4 109.8(9) . . ?
C14 C13 H4 110.1(8) . . ?
C15 C14 C13 110.66(12) . . ?
C15 C14 H16 111.5(9) . . ?
C13 C14 H16 109.2(9) . . ?
C15 C14 H20 109.0(9) . . ?
C13 C14 H20 110.9(8) . . ?
H16 C14 H20 105.6(12) . . ?
C17 C15 C14 108.01(12) . . ?
C17 C15 C16 110.95(12) . . ?
C14 C15 C16 111.58(12) . . ?
C17 C15 H2 109.2(9) . . ?
C14 C15 H2 108.2(9) . . ?
C16 C15 H2 108.8(9) . . ?
C11 C16 C15 106.53(12) . . ?
C11 C16 H8 113.3(9) . . ?
C15 C16 H8 110.1(9) . . ?
C11 C16 H10 111.0(8) . . ?
C15 C16 H10 108.4(8) . . ?
H8 C16 H10 107.5(12) . . ?
C15 C17 C18 108.86(12) . . ?
C15 C17 H15 111.3(9) . . ?
C18 C17 H15 107.4(8) . . ?
C15 C17 H22 110.3(9) . . ?
C18 C17 H22 109.8(9) . . ?
H15 C17 H22 109.1(13) . . ?
C19 C18 C17 108.85(12) . . ?
C19 C18 C20 108.64(12) . . ?
C17 C18 C20 111.06(12) . . ?
C19 C18 H3 108.3(8) . . ?
C17 C18 H3 111.7(8) . . ?
C20 C18 H3 108.2(8) . . ?
C18 C19 C11 110.58(12) . . ?
C18 C19 H6 109.8(8) . . ?
C11 C19 H6 108.4(9) . . ?
C18 C19 H9 110.5(8) . . ?
C11 C19 H9 110.5(8) . . ?
H6 C19 H9 106.9(11) . . ?
C13 C20 C18 109.87(12) . . ?
C13 C20 H5 111.1(9) . . ?
C18 C20 H5 109.0(9) . . ?
C13 C20 H21 109.8(9) . . ?
C18 C20 H21 111.4(9) . . ?
H5 C20 H21 105.6(12) . . ?
H24 O3 H25A 95(3) . . ?
H24 O3 H25B 104(3) . . ?
H25A O3 H25B 128(4) . . ?

loop_
_geom_bond_atom_site_label_1
_geom_bond_atom_site_label_2
_geom_bond_distance
_geom_bond_site_symmetry_2
_geom_bond_publ_flag
O1 C1 1.2476(16) . ?
O2 C4 1.4298(16) . ?
O2 H18 0.89(2) . ?
N1 C1 1.3302(18) . ?
N1 C2 1.4579(18) . ?
N1 H14 0.891(17) . ?
C1 C6 1.5080(19) . ?
C2 C3 1.513(2) . ?
C2 H1 1.001(15) . ?
C2 H17 0.989(15) . ?
C3 C12 1.5404(19) . ?
C3 C4 1.5767(18) . ?
C3 H11 0.950(16) . ?
C4 C5 1.524(2) . ?
C4 C11 1.5962(19) . ?
C5 C10 1.3960(19) . ?
C5 C6 1.4155(19) . ?
C6 C7 1.390(2) . ?
C7 C8 1.387(2) . ?
C7 H7 0.971(15) . ?
C8 C9 1.382(2) . ?
C8 H23 0.945(17) . ?
C9 C10 1.391(2) . ?
C9 H19 0.965(15) . ?
C10 H12 1.010(15) . ?
C11 C16 1.5371(19) . ?
C11 C12 1.5410(18) . ?
C11 C19 1.547(2) . ?
C12 C13 1.5246(19) . ?
C12 H13 1.025(16) . ?
C13 C20 1.530(2) . ?
C13 C14 1.547(2) . ?
C13 H4 0.968(14) . ?
C14 C15 1.544(2) . ?
C14 H16 1.001(17) . ?
C14 H20 1.028(16) . ?
C15 C17 1.524(2) . ?
C15 C16 1.557(2) . ?
C15 H2 0.959(15) . ?
C16 H8 1.013(16) . ?
C16 H10 0.982(16) . ?
C17 C18 1.529(2) . ?
C17 H15 1.024(16) . ?
C17 H22 1.007(16) . ?
C18 C19 1.528(2) . ?
C18 C20 1.540(2) . ?
C18 H3 0.985(16) . ?
C19 H6 1.016(15) . ?
C19 H9 0.988(14) . ?
C20 H5 0.999(15) . ?
C20 H21 1.012(16) . ?
O3 H24 0.93(3) . ?
O3 H25A 1.14(5) . ?
O3 H25B 1.17(7) . ?
